data_4105954
loop_
_publ_author_name
'Ying L. Zhang'
'Jie Zhang'
'Nan Jiang'
'Yan H. Lu'
'Lu Wang'
'Su H. Xu'
'Wei Wang'
'Gao F. Zhang'
'Qiang Xu'
'Hui M. Ge'
'Jing Ma'
'Yong C. Song'
'Ren X. Tan'

_publ_section_title
;
 Immunosuppressive Polyketides from Mantis-Associated Daldinia
 eschscholzii
;
_journal_name_full 'Journal of the American Chemical Society'
_journal_page_first 5931
_journal_page_last 5940
_journal_paper_doi 10.1021/ja110932p
_journal_volume 133
_journal_year 2011
_chemical_formula_sum 'C30 H20 O8'
_chemical_formula_weight 508.46
_chemical_name_systematic
;
 ?
;
_space_group_IT_number 14
_symmetry_cell_setting monoclinic
_symmetry_space_group_name_Hall '-P 2yn'
_symmetry_space_group_name_H-M 'P 1 21/n 1'
_atom_sites_solution_hydrogens geom
_atom_sites_solution_primary direct
_atom_sites_solution_secondary difmap
_audit_creation_method SHELXL-97
_cell_angle_alpha 90.00
_cell_angle_beta 97.302(2)
_cell_angle_gamma 90.00
_cell_formula_units_Z 4
_cell_length_a 7.4805(2)
_cell_length_b 24.5401(7)
_cell_length_c 12.4338(3)
_cell_measurement_reflns_used 2168
_cell_measurement_temperature 296(2)
_cell_measurement_theta_max 27.61
_cell_measurement_theta_min 1.66
_cell_volume 2263.99(10)
_computing_cell_refinement 'Siemens SMART & SAINT'
_computing_data_collection 'Siemens SMART'
_computing_data_reduction 'Siemens XPREP'
_computing_molecular_graphics 'Bruker SHELXTL'
_computing_publication_material 'Bruker SHELXTL'
_computing_structure_refinement 'Siemens SHELXTL'
_computing_structure_solution 'Siemens SHELXTL'
_diffrn_ambient_temperature 296(2)
_diffrn_measured_fraction_theta_full 0.983
_diffrn_measured_fraction_theta_max 0.983
_diffrn_measurement_device_type 'CCD area detector'
_diffrn_measurement_method 'phi and omega scans'
_diffrn_radiation_monochromator graphite
_diffrn_radiation_source 'fine-focus sealed tube'
_diffrn_radiation_type MoK\a
_diffrn_radiation_wavelength 0.71073
_diffrn_reflns_av_R_equivalents 0.0538
_diffrn_reflns_av_sigmaI/netI 0.0677
_diffrn_reflns_limit_h_max 9
_diffrn_reflns_limit_h_min -9
_diffrn_reflns_limit_k_max 31
_diffrn_reflns_limit_k_min -29
_diffrn_reflns_limit_l_max 16
_diffrn_reflns_limit_l_min -15
_diffrn_reflns_number 18234
_diffrn_reflns_theta_full 27.61
_diffrn_reflns_theta_max 27.61
_diffrn_reflns_theta_min 1.66
_diffrn_standards_decay_% none
_diffrn_standards_interval_count none
_diffrn_standards_interval_time none
_diffrn_standards_number none
_exptl_absorpt_coefficient_mu 0.109
_exptl_absorpt_correction_T_max .996
_exptl_absorpt_correction_T_min .977
_exptl_absorpt_correction_type empirical
_exptl_absorpt_process_details 'SADABS (Sheldrick, 1996)'
_exptl_crystal_colour red
_exptl_crystal_density_diffrn 1.492
_exptl_crystal_density_meas 1.492
_exptl_crystal_description sheet
_exptl_crystal_F_000 1056
_exptl_crystal_size_max 0.312
_exptl_crystal_size_mid 0.176
_exptl_crystal_size_min 0.035
_refine_diff_density_max 0.228
_refine_diff_density_min -0.200
_refine_diff_density_rms 0.045
_refine_ls_extinction_coef 0.0014(10)
_refine_ls_extinction_expression Fc^*^=kFc[1+0.001xFc^2^\l^3^/sin(2\q)]^-1/4^
_refine_ls_extinction_method SHELXL
_refine_ls_goodness_of_fit_ref 1.019
_refine_ls_hydrogen_treatment mixed
_refine_ls_matrix_type full
_refine_ls_number_parameters 350
_refine_ls_number_reflns 5164
_refine_ls_number_restraints 3
_refine_ls_restrained_S_all 1.019
_refine_ls_R_factor_gt 0.0612
_refine_ls_shift/su_max 0.000
_refine_ls_shift/su_mean 0.000
_refine_ls_structure_factor_coef Fsqd
_refine_ls_weighting_details 'calc w=1/[\s^2^(Fo^2^)+(0.0898P)^2^+0.0000P] where P=(Fo^2^+2Fc^2^)/3'
_refine_ls_weighting_scheme calc
_refine_ls_wR_factor_gt 0.1530
_refine_ls_wR_factor_ref 0.1859
_reflns_number_gt 2619
_reflns_number_total 5164
_reflns_threshold_expression >2sigma(I)
_cod_data_source_file ja110932p_si_006.cif
_cod_data_source_block Compound5
_cod_database_code 4105954
_refine_ls_r_factor_ref 0.1349

loop_
_symmetry_equiv_pos_as_xyz
'x, y, z'
'-x+1/2, y+1/2, -z+1/2'
'-x, -y, -z'
'x-1/2, -y-1/2, z-1/2'

loop_
_atom_site_label
_atom_site_type_symbol
_atom_site_fract_x
_atom_site_fract_y
_atom_site_fract_z
_atom_site_U_iso_or_equiv
_atom_site_adp_type
_atom_site_occupancy
_atom_site_symmetry_multiplicity
_atom_site_calc_flag
_atom_site_refinement_flags
O1 O 0.2366(3) 0.07717(8) 0.13980(14) 0.0617(6) Uani 1 1 d .
H1A H 0.1312 0.0683 0.1221 0.093 Uiso 1 1 calc R
O2 O 0.5591(3) 0.12258(9) 0.12530(15) 0.0693(7) Uani 1 1 d .
H2A H 0.4618 0.1090 0.1016 0.104 Uiso 1 1 calc R
O5 O 0.8930(3) 0.07192(8) 0.61146(16) 0.0635(6) Uani 1 1 d .
C37 C 0.7524(4) 0.08695(11) 0.6391(2) 0.0450(7) Uani 1 1 d .
O3 O 0.6414(3) 0.10569(8) 0.90531(15) 0.0678(7) Uani 1 1 d .
C15 C 0.6195(4) 0.12807(10) 0.5823(2) 0.0408(7) Uani 1 1 d .
O4 O 0.0851(3) 0.15168(10) 0.90034(17) 0.0827(8) Uani 1 1 d .
H4A H 0.1069 0.1199 0.9177 0.124 Uiso 1 1 calc R
C20 C 0.4372(4) 0.10404(10) 0.2940(2) 0.0412(7) Uani 1 1 d .
O6 O 0.6552(3) 0.21064(9) 0.94109(16) 0.0743(7) Uani 1 1 d .
H1B H 0.6508 0.1783 0.9571 0.111 Uiso 1 1 calc R
C17 C 0.7567(4) 0.15103(12) 0.4038(2) 0.0528(8) Uani 1 1 d .
H17A H 0.8622 0.1664 0.4385 0.063 Uiso 1 1 calc R
C9 C 0.6542(4) 0.17002(11) 0.7651(2) 0.0452(7) Uani 1 1 d .
C19 C 0.5750(4) 0.12428(11) 0.2361(2) 0.0485(7) Uani 1 1 d .
C25 C 0.4697(4) 0.10833(10) 0.40732(19) 0.0393(7) Uani 1 1 d .
C14 C 0.6504(4) 0.17845(10) 0.6530(2) 0.0415(7) Uani 1 1 d .
O7 O 0.2056(3) 0.05562(9) 0.88073(17) 0.0785(8) Uani 1 1 d .
C36 C 0.6646(4) 0.06687(11) 0.7330(2) 0.0479(7) Uani 1 1 d .
H36A H 0.7293 0.0360 0.7697 0.058 Uiso 1 1 calc R
C16 C 0.6252(4) 0.13240(11) 0.4630(2) 0.0423(7) Uani 1 1 d .
C23 C 0.1882(4) 0.06767(11) 0.4323(2) 0.0504(8) Uani 1 1 d .
H23A H 0.1048 0.0556 0.4765 0.061 Uiso 1 1 calc R
C22 C 0.1494(4) 0.06371(11) 0.3181(2) 0.0509(8) Uani 1 1 d .
H22A H 0.0398 0.0490 0.2880 0.061 Uiso 1 1 calc R
C26 C 0.4235(4) 0.09999(10) 0.5951(2) 0.0405(7) Uani 1 1 d .
C27 C 0.2989(3) 0.13661(10) 0.65060(19) 0.0387(6) Uani 1 1 d .
C32 C 0.2400(4) 0.12309(10) 0.7514(2) 0.0436(7) Uani 1 1 d .
C24 C 0.3472(4) 0.08904(10) 0.4768(2) 0.0427(7) Uani 1 1 d .
C18 C 0.7284(4) 0.14628(12) 0.2901(2) 0.0546(8) Uani 1 1 d .
H18A H 0.8175 0.1586 0.2502 0.066 Uiso 1 1 calc R
C35 C 0.4825(4) 0.04913(10) 0.6653(2) 0.0464(7) Uani 1 1 d .
H35A H 0.5110 0.0203 0.6156 0.056 Uiso 1 1 calc R
C29 C 0.1549(4) 0.22380(12) 0.6592(2) 0.0558(8) Uani 1 1 d .
H29A H 0.1227 0.2571 0.6267 0.067 Uiso 1 1 calc R
C30 C 0.1084(4) 0.21261(12) 0.7593(2) 0.0584(8) Uani 1 1 d .
H30A H 0.0512 0.2390 0.7964 0.070 Uiso 1 1 calc R
C13 C 0.6591(4) 0.23015(11) 0.6111(2) 0.0532(8) Uani 1 1 d .
H13A H 0.6601 0.2354 0.5371 0.064 Uiso 1 1 calc R
C28 C 0.2496(4) 0.18634(11) 0.6047(2) 0.0460(7) Uani 1 1 d .
H28A H 0.2801 0.1949 0.5364 0.055 Uiso 1 1 calc R
C21 C 0.2700(4) 0.08116(11) 0.2509(2) 0.0469(7) Uani 1 1 d .
C8 C 0.6501(4) 0.11494(11) 0.8094(2) 0.0486(7) Uani 1 1 d .
C10 C 0.6581(4) 0.21551(12) 0.8341(2) 0.0536(8) Uani 1 1 d .
C33 C 0.2592(4) 0.06868(11) 0.7946(2) 0.0538(8) Uani 1 1 d .
C11 C 0.6648(4) 0.26766(12) 0.7898(2) 0.0581(8) Uani 1 1 d .
H11A H 0.6681 0.2980 0.8348 0.070 Uiso 1 1 calc R
C31 C 0.1462(4) 0.16208(12) 0.8055(2) 0.0522(8) Uani 1 1 d .
C12 C 0.6665(4) 0.27444(12) 0.6816(3) 0.0582(8) Uani 1 1 d .
H12A H 0.6728 0.3095 0.6539 0.070 Uiso 1 1 calc R
C34 C 0.3401(4) 0.02676(11) 0.7290(2) 0.0564(8) Uani 1 1 d .
H34A H 0.2452 0.0103 0.6790 0.068 Uiso 1 1 calc R
H34B H 0.3933 -0.0017 0.7770 0.068 Uiso 1 1 calc R
O1W O -0.0933(3) 0.04977(11) 0.0648(2) 0.0853(8) Uani 1 1 d D
H1WA H -0.139(5) 0.0186(9) 0.072(3) 0.128 Uiso 1 1 d D
H1WB H -0.179(4) 0.0686(13) 0.044(4) 0.128 Uiso 1 1 d D

loop_
_atom_site_aniso_label
_atom_site_aniso_U_11
_atom_site_aniso_U_22
_atom_site_aniso_U_33
_atom_site_aniso_U_23
_atom_site_aniso_U_13
_atom_site_aniso_U_12
O1 0.0737(14) 0.0749(15) 0.0371(12) -0.0065(10) 0.0097(10) -0.0108(12)
O2 0.0855(16) 0.0895(16) 0.0367(12) -0.0025(11) 0.0224(11) -0.0186(13)
O5 0.0599(14) 0.0671(14) 0.0675(15) -0.0011(11) 0.0229(12) 0.0072(11)
C37 0.0520(18) 0.0424(16) 0.0424(16) -0.0057(13) 0.0127(14) 0.0000(14)
O3 0.1045(18) 0.0647(14) 0.0359(12) 0.0068(10) 0.0149(12) 0.0099(13)
C15 0.0507(17) 0.0412(15) 0.0323(15) 0.0008(11) 0.0118(13) -0.0005(13)
O4 0.118(2) 0.0805(16) 0.0610(15) 0.0140(12) 0.0552(14) 0.0300(14)
C20 0.0535(18) 0.0356(14) 0.0372(15) -0.0022(11) 0.0162(13) 0.0001(13)
O6 0.1178(19) 0.0644(14) 0.0424(13) -0.0133(10) 0.0165(13) -0.0007(13)
C17 0.0573(19) 0.0610(19) 0.0427(17) -0.0008(14) 0.0163(15) -0.0082(15)
C9 0.0534(18) 0.0444(16) 0.0381(16) -0.0033(12) 0.0075(13) 0.0012(13)
C19 0.069(2) 0.0481(17) 0.0315(16) -0.0026(12) 0.0192(15) -0.0029(15)
C25 0.0551(17) 0.0337(14) 0.0312(14) -0.0008(11) 0.0140(13) 0.0012(13)
C14 0.0464(16) 0.0411(16) 0.0388(16) -0.0044(12) 0.0121(13) -0.0022(12)
O7 0.1107(19) 0.0689(15) 0.0664(15) 0.0259(11) 0.0518(14) 0.0154(13)
C36 0.065(2) 0.0405(16) 0.0410(16) 0.0055(12) 0.0161(15) 0.0114(14)
C16 0.0505(17) 0.0441(16) 0.0344(15) -0.0023(12) 0.0136(13) -0.0058(13)
C23 0.0554(19) 0.0552(18) 0.0452(17) -0.0084(14) 0.0238(15) -0.0097(15)
C22 0.0526(18) 0.0504(17) 0.0515(18) -0.0123(14) 0.0136(15) -0.0113(14)
C26 0.0556(17) 0.0368(14) 0.0319(14) -0.0002(11) 0.0162(13) -0.0001(13)
C27 0.0472(16) 0.0384(15) 0.0316(14) -0.0016(11) 0.0088(12) -0.0012(12)
C32 0.0515(17) 0.0446(16) 0.0379(16) 0.0040(12) 0.0176(13) 0.0043(13)
C24 0.0555(18) 0.0380(15) 0.0384(16) -0.0047(12) 0.0213(14) -0.0022(13)
C18 0.067(2) 0.0569(19) 0.0444(18) 0.0000(14) 0.0261(16) -0.0112(16)
C35 0.0639(19) 0.0346(15) 0.0443(17) -0.0008(12) 0.0214(15) -0.0002(13)
C29 0.069(2) 0.0470(17) 0.0534(19) 0.0089(14) 0.0141(16) 0.0131(15)
C30 0.069(2) 0.0486(18) 0.062(2) -0.0033(15) 0.0271(17) 0.0141(16)
C13 0.064(2) 0.0483(18) 0.0492(18) 0.0013(14) 0.0148(15) -0.0049(15)
C28 0.0632(19) 0.0438(16) 0.0332(15) 0.0030(12) 0.0145(14) 0.0029(14)
C21 0.068(2) 0.0404(15) 0.0345(15) -0.0046(12) 0.0138(14) 0.0004(14)
C8 0.0626(19) 0.0521(18) 0.0325(16) 0.0012(13) 0.0115(14) 0.0057(15)
C10 0.067(2) 0.0557(19) 0.0390(17) -0.0092(14) 0.0099(15) 0.0016(15)
C33 0.066(2) 0.0486(18) 0.0528(18) 0.0081(14) 0.0294(16) 0.0044(15)
C11 0.075(2) 0.0454(18) 0.055(2) -0.0128(15) 0.0115(17) -0.0032(15)
C31 0.062(2) 0.0557(19) 0.0426(17) 0.0039(14) 0.0228(15) 0.0070(15)
C12 0.069(2) 0.0388(16) 0.067(2) -0.0034(15) 0.0097(17) -0.0044(15)
C34 0.074(2) 0.0433(17) 0.0566(19) 0.0065(14) 0.0270(17) 0.0024(15)
O1W 0.0706(17) 0.0748(18) 0.105(2) 0.0181(16) -0.0093(15) -0.0078(13)

loop_
_atom_type_symbol
_atom_type_description
_atom_type_scat_dispersion_real
_atom_type_scat_dispersion_imag
_atom_type_scat_source
C C 0.0033 0.0016 'International Tables Vol C Tables 4.2.6.8 and 6.1.1.4'
H H 0.0000 0.0000 'International Tables Vol C Tables 4.2.6.8 and 6.1.1.4'
O O 0.0106 0.0060 'International Tables Vol C Tables 4.2.6.8 and 6.1.1.4'

loop_
_geom_angle_atom_site_label_1
_geom_angle_atom_site_label_2
_geom_angle_atom_site_label_3
_geom_angle
C21 O1 H1A 109.5
C19 O2 H2A 109.5
O5 C37 C36 127.4(3)
O5 C37 C15 127.7(2)
C36 C37 C15 104.7(2)
C16 C15 C14 119.7(2)
C16 C15 C37 114.0(2)
C14 C15 C37 103.2(2)
C16 C15 C26 105.3(2)
C14 C15 C26 110.90(19)
C37 C15 C26 102.39(19)
C31 O4 H4A 109.5
C25 C20 C21 116.3(2)
C25 C20 C19 116.0(3)
C21 C20 C19 127.7(3)
C10 O6 H1B 109.5
C16 C17 C18 118.8(3)
C16 C17 H17A 120.6
C18 C17 H17A 120.6
C14 C9 C10 119.0(3)
C14 C9 C8 120.7(2)
C10 C9 C8 120.3(2)
C18 C19 O2 117.8(2)
C18 C19 C20 120.6(3)
O2 C19 C20 121.6(3)
C20 C25 C16 123.6(2)
C20 C25 C24 123.0(3)
C16 C25 C24 113.5(2)
C13 C14 C9 121.0(2)
C13 C14 C15 122.9(2)
C9 C14 C15 115.9(2)
C37 C36 C8 107.7(2)
C37 C36 C35 96.3(2)
C8 C36 C35 115.0(2)
C37 C36 H36A 112.2
C8 C36 H36A 112.2
C35 C36 H36A 112.2
C17 C16 C25 118.6(2)
C17 C16 C15 131.8(3)
C25 C16 C15 109.4(2)
C24 C23 C22 119.7(2)
C24 C23 H23A 120.2
C22 C23 H23A 120.2
C21 C22 C23 121.4(3)
C21 C22 H22A 119.3
C23 C22 H22A 119.3
C27 C26 C24 111.3(2)
C27 C26 C35 111.5(2)
C24 C26 C35 116.3(2)
C27 C26 C15 113.7(2)
C24 C26 C15 102.02(18)
C35 C26 C15 101.4(2)
C28 C27 C32 118.4(2)
C28 C27 C26 118.8(2)
C32 C27 C26 122.6(2)
C31 C32 C27 119.5(2)
C31 C32 C33 119.0(2)
C27 C32 C33 121.3(2)
C23 C24 C25 118.9(2)
C23 C24 C26 131.5(2)
C25 C24 C26 109.6(2)
C19 C18 C17 122.4(3)
C19 C18 H18A 118.8
C17 C18 H18A 118.8
C34 C35 C26 114.7(2)
C34 C35 C36 116.2(2)
C26 C35 C36 104.1(2)
C34 C35 H35A 107.1
C26 C35 H35A 107.1
C36 C35 H35A 107.1
C30 C29 C28 121.2(3)
C30 C29 H29A 119.4
C28 C29 H29A 119.4
C29 C30 C31 119.9(3)
C29 C30 H30A 120.1
C31 C30 H30A 120.1
C14 C13 C12 118.7(3)
C14 C13 H13A 120.6
C12 C13 H13A 120.6
C27 C28 C29 120.7(2)
C27 C28 H28A 119.7
C29 C28 H28A 119.7
C22 C21 O1 122.6(3)
C22 C21 C20 120.8(3)
O1 C21 C20 116.6(2)
O3 C8 C9 123.0(2)
O3 C8 C36 118.7(2)
C9 C8 C36 118.3(2)
O6 C10 C11 118.7(3)
O6 C10 C9 122.3(3)
C11 C10 C9 119.1(3)
O7 C33 C32 122.5(2)
O7 C33 C34 119.8(3)
C32 C33 C34 117.7(2)
C12 C11 C10 120.6(3)
C12 C11 H11A 119.7
C10 C11 H11A 119.7
O4 C31 C30 117.5(2)
O4 C31 C32 122.5(3)
C30 C31 C32 120.0(2)
C11 C12 C13 121.6(3)
C11 C12 H12A 119.2
C13 C12 H12A 119.2
C33 C34 C35 113.5(2)
C33 C34 H34A 108.9
C35 C34 H34A 108.9
C33 C34 H34B 108.9
C35 C34 H34B 108.9
H34A C34 H34B 107.7
H1WA O1W H1WB 103(3)

loop_
_geom_bond_atom_site_label_1
_geom_bond_atom_site_label_2
_geom_bond_distance
O1 C21 1.376(3)
O1 H1A 0.8200
O2 C19 1.369(3)
O2 H2A 0.8200
O5 C37 1.205(3)
C37 C36 1.495(3)
C37 C15 1.525(4)
O3 C8 1.224(3)
C15 C16 1.493(3)
C15 C14 1.518(3)
C15 C26 1.646(4)
O4 C31 1.342(3)
O4 H4A 0.8200
C20 C25 1.403(3)
C20 C21 1.413(4)
C20 C19 1.419(4)
O6 C10 1.338(3)
O6 H1B 0.8200
C17 C16 1.379(3)
C17 C18 1.408(4)
C17 H17A 0.9300
C9 C14 1.406(3)
C9 C10 1.406(4)
C9 C8 1.461(4)
C19 C18 1.365(4)
C25 C16 1.406(4)
C25 C24 1.419(3)
C14 C13 1.376(4)
O7 C33 1.233(3)
C36 C8 1.527(4)
C36 C35 1.569(4)
C36 H36A 0.9800
C23 C24 1.352(4)
C23 C22 1.416(4)
C23 H23A 0.9300
C22 C21 1.374(4)
C22 H22A 0.9300
C26 C27 1.522(3)
C26 C24 1.532(4)
C26 C35 1.554(4)
C27 C28 1.378(4)
C27 C32 1.419(3)
C32 C31 1.407(4)
C32 C33 1.440(4)
C18 H18A 0.9300
C35 C34 1.508(3)
C35 H35A 0.9800
C29 C30 1.362(4)
C29 C28 1.389(4)
C29 H29A 0.9300
C30 C31 1.381(4)
C30 H30A 0.9300
C13 C12 1.393(4)
C13 H13A 0.9300
C28 H28A 0.9300
C10 C11 1.397(4)
C33 C34 1.488(4)
C11 C12 1.357(4)
C11 H11A 0.9300
C12 H12A 0.9300
C34 H34A 0.9700
C34 H34B 0.9700
O1W H1WA 0.848(18)
O1W H1WB 0.807(18)

loop_
_geom_hbond_atom_site_label_D
_geom_hbond_atom_site_label_H
_geom_hbond_atom_site_label_A
_geom_hbond_distance_DH
_geom_hbond_distance_HA
_geom_hbond_distance_DA
_geom_hbond_angle_DHA
_geom_hbond_site_symmetry_A
O1 H1A O1W 0.82 1.80 2.613(3) 172.2 .
O2 H2A O1 0.82 1.97 2.685(3) 145.3 .
O4 H4A O7 0.82 1.83 2.546(3) 146.0 .
O6 H1B O3 0.82 1.89 2.613(3) 146.1 .
O6 H1B O2 0.82 2.66 3.294(3) 135.3 1_556
O1W H1WA O7 0.848(18) 1.996(19) 2.828(3) 167(4) 3_556
O1W H1WB O3 0.807(18) 2.24(3) 2.959(3) 148(4) 1_454
O1W H1WB O2 0.807(18) 2.66(3) 3.319(4) 140(4) 1_455

loop_
_geom_torsion_atom_site_label_1
_geom_torsion_atom_site_label_2
_geom_torsion_atom_site_label_3
_geom_torsion_atom_site_label_4
_geom_torsion
O5 C37 C15 C16 26.4(4)
C36 C37 C15 C16 -150.3(2)
O5 C37 C15 C14 -105.1(3)
C36 C37 C15 C14 78.2(2)
O5 C37 C15 C26 139.6(3)
C36 C37 C15 C26 -37.1(2)
C25 C20 C19 C18 0.1(4)
C21 C20 C19 C18 178.6(3)
C25 C20 C19 O2 -179.8(2)
C21 C20 C19 O2 -1.2(4)
C21 C20 C25 C16 -176.9(2)
C19 C20 C25 C16 1.8(4)
C21 C20 C25 C24 2.5(4)
C19 C20 C25 C24 -178.7(2)
C10 C9 C14 C13 3.2(4)
C8 C9 C14 C13 -178.2(3)
C10 C9 C14 C15 -171.6(3)
C8 C9 C14 C15 7.0(4)
C16 C15 C14 C13 9.3(4)
C37 C15 C14 C13 137.3(3)
C26 C15 C14 C13 -113.7(3)
C16 C15 C14 C9 -176.0(2)
C37 C15 C14 C9 -48.0(3)
C26 C15 C14 C9 61.0(3)
O5 C37 C36 C8 118.6(3)
C15 C37 C36 C8 -64.7(3)
O5 C37 C36 C35 -122.6(3)
C15 C37 C36 C35 54.1(2)
C18 C17 C16 C25 1.4(4)
C18 C17 C16 C15 175.2(3)
C20 C25 C16 C17 -2.6(4)
C24 C25 C16 C17 177.9(2)
C20 C25 C16 C15 -177.7(2)
C24 C25 C16 C15 2.8(3)
C14 C15 C16 C17 56.5(4)
C37 C15 C16 C17 -66.4(4)
C26 C15 C16 C17 -177.9(3)
C14 C15 C16 C25 -129.2(3)
C37 C15 C16 C25 107.9(3)
C26 C15 C16 C25 -3.6(3)
C24 C23 C22 C21 0.0(4)
C16 C15 C26 C27 -116.8(2)
C14 C15 C26 C27 14.1(3)
C37 C15 C26 C27 123.7(2)
C16 C15 C26 C24 3.1(2)
C14 C15 C26 C24 134.0(2)
C37 C15 C26 C24 -116.4(2)
C16 C15 C26 C35 123.4(2)
C14 C15 C26 C35 -105.6(2)
C37 C15 C26 C35 3.9(2)
C24 C26 C27 C28 -55.2(3)
C35 C26 C27 C28 173.1(3)
C15 C26 C27 C28 59.3(3)
C24 C26 C27 C32 128.7(3)
C35 C26 C27 C32 -2.9(4)
C15 C26 C27 C32 -116.8(3)
C28 C27 C32 C31 -5.0(4)
C26 C27 C32 C31 171.0(3)
C28 C27 C32 C33 169.1(3)
C26 C27 C32 C33 -14.9(4)
C22 C23 C24 C25 1.6(4)
C22 C23 C24 C26 177.9(3)
C20 C25 C24 C23 -3.0(4)
C16 C25 C24 C23 176.5(2)
C20 C25 C24 C26 180.0(2)
C16 C25 C24 C26 -0.5(3)
C27 C26 C24 C23 -56.7(4)
C35 C26 C24 C23 72.4(4)
C15 C26 C24 C23 -178.2(3)
C27 C26 C24 C25 119.9(2)
C35 C26 C24 C25 -111.0(2)
C15 C26 C24 C25 -1.6(3)
O2 C19 C18 C17 178.7(3)
C20 C19 C18 C17 -1.2(5)
C16 C17 C18 C19 0.5(4)
C27 C26 C35 C34 35.3(3)
C24 C26 C35 C34 -93.7(3)
C15 C26 C35 C34 156.6(2)
C27 C26 C35 C36 -92.8(2)
C24 C26 C35 C36 138.1(2)
C15 C26 C35 C36 28.5(2)
C37 C36 C35 C34 -178.0(2)
C8 C36 C35 C34 -65.1(3)
C37 C36 C35 C26 -50.8(2)
C8 C36 C35 C26 62.1(3)
C28 C29 C30 C31 -3.8(5)
C9 C14 C13 C12 -1.9(4)
C15 C14 C13 C12 172.5(3)
C32 C27 C28 C29 4.3(4)
C26 C27 C28 C29 -171.9(3)
C30 C29 C28 C27 0.1(5)
C23 C22 C21 O1 179.2(2)
C23 C22 C21 C20 -0.4(4)
C25 C20 C21 C22 -0.9(4)
C19 C20 C21 C22 -179.5(3)
C25 C20 C21 O1 179.6(2)
C19 C20 C21 O1 1.0(4)
C14 C9 C8 O3 -175.1(3)
C10 C9 C8 O3 3.5(5)
C14 C9 C8 C36 7.3(4)
C10 C9 C8 C36 -174.1(3)
C37 C36 C8 O3 -155.4(3)
C35 C36 C8 O3 98.6(3)
C37 C36 C8 C9 22.3(4)
C35 C36 C8 C9 -83.7(3)
C14 C9 C10 O6 177.5(3)
C8 C9 C10 O6 -1.1(4)
C14 C9 C10 C11 -2.4(4)
C8 C9 C10 C11 179.0(3)
C31 C32 C33 O7 -4.2(5)
C27 C32 C33 O7 -178.4(3)
C31 C32 C33 C34 173.1(3)
C27 C32 C33 C34 -1.1(4)
O6 C10 C11 C12 -179.5(3)
C9 C10 C11 C12 0.4(5)
C29 C30 C31 O4 -174.9(3)
C29 C30 C31 C32 2.9(5)
C27 C32 C31 O4 179.2(3)
C33 C32 C31 O4 5.0(5)
C27 C32 C31 C30 1.5(5)
C33 C32 C31 C30 -172.7(3)
C10 C11 C12 C13 0.9(5)
C14 C13 C12 C11 -0.2(5)
O7 C33 C34 C35 -148.9(3)
C32 C33 C34 C35 33.7(4)
C26 C35 C34 C33 -51.3(4)
C36 C35 C34 C33 70.4(3)
